data_7242812
loop_
_publ_author_name
'Lu, Xue'
'Zhao, Ying'
'Wang, Xiu-Li'
'Liu, Guo-Cheng'
'Xu, Na'
'Lin, Hong-Yan'
'Wang, Xiang'

_publ_section_title
;
 Six CoII coordination polymers exhibiting UV-light-driven photocatalysis
 for the degradation of organic dyes
;
_journal_issue 21
_journal_name_full CrystEngComm
_journal_page_first 3828
_journal_page_last 3837
_journal_paper_doi 10.1039/D1CE00345C
_journal_volume 23
_journal_year 2021
_chemical_formula_moiety 'C29 H23 Co N4 O7'
_chemical_formula_sum 'C29 H23 Co N4 O7'
_chemical_formula_weight 598.44
_space_group_crystal_system monoclinic
_space_group_IT_number 15
_space_group_name_Hall '-C 2yc'
_space_group_name_H-M_alt 'C 1 2/c 1'
_atom_sites_solution_hydrogens mixed
_atom_sites_solution_primary dual
_audit_creation_date 2019-07-26
_audit_creation_method
;
Olex2 1.2
(compiled 2018.05.29 svn.r3508 for OlexSys, GUI svn.r5506)
;
_audit_update_record
;
2020-09-20 deposited with the CCDC.	2021-04-22 downloaded from the CCDC.
;
_cell_angle_alpha 90
_cell_angle_beta 95.201(11)
_cell_angle_gamma 90
_cell_formula_units_Z 8
_cell_length_a 28.979(13)
_cell_length_b 10.115(5)
_cell_length_c 17.028(8)
_cell_measurement_reflns_used 1014
_cell_measurement_temperature 296(2)
_cell_measurement_theta_max 19.248
_cell_measurement_theta_min 2.401
_cell_volume 4971(4)
_computing_cell_refinement 'SAINT v8.34A (Bruker, 2013)'
_computing_data_collection 'SAINT v8.34A (Bruker, 2013)'
_computing_data_reduction 'SAINT v8.34A (Bruker, 2013)'
_computing_molecular_graphics 'Olex2 (Dolomanov et al., 2009)'
_computing_publication_material 'Olex2 (Dolomanov et al., 2009)'
_computing_structure_refinement 'ShelXL (Sheldrick, 2015)'
_computing_structure_solution 'ShelXT (Sheldrick, 2015)'
_diffrn_ambient_temperature 293.15
_diffrn_measured_fraction_theta_full 0.996
_diffrn_measured_fraction_theta_max 0.971
_diffrn_measurement_device_type 'Bruker P4'
_diffrn_measurement_method '\w scans'
_diffrn_radiation_monochromator graphite
_diffrn_radiation_type MoK\a
_diffrn_radiation_wavelength 0.71069
_diffrn_reflns_av_R_equivalents 0.1505
_diffrn_reflns_av_unetI/netI 0.1381
_diffrn_reflns_Laue_measured_fraction_full 0.996
_diffrn_reflns_Laue_measured_fraction_max 0.971
_diffrn_reflns_limit_h_max 34
_diffrn_reflns_limit_h_min -34
_diffrn_reflns_limit_k_max 12
_diffrn_reflns_limit_k_min -11
_diffrn_reflns_limit_l_max 20
_diffrn_reflns_limit_l_min -17
_diffrn_reflns_number 13850
_diffrn_reflns_point_group_measured_fraction_full 0.996
_diffrn_reflns_point_group_measured_fraction_max 0.971
_diffrn_reflns_theta_full 25.240
_diffrn_reflns_theta_max 25.543
_diffrn_reflns_theta_min 1.411
_exptl_absorpt_coefficient_mu 0.751
_exptl_absorpt_correction_type none
_exptl_crystal_colour colourless
_exptl_crystal_colour_primary colourless
_exptl_crystal_density_diffrn 1.599
_exptl_crystal_description block
_exptl_crystal_F_000 2464
_exptl_crystal_size_max 0.15
_exptl_crystal_size_mid 0.13
_exptl_crystal_size_min 0.11
_refine_diff_density_max 1.249
_refine_diff_density_min -1.006
_refine_diff_density_rms 0.116
_refine_ls_extinction_method none
_refine_ls_goodness_of_fit_ref 1.035
_refine_ls_hydrogen_treatment constr
_refine_ls_matrix_type full
_refine_ls_number_parameters 438
_refine_ls_number_reflns 4519
_refine_ls_number_restraints 243
_refine_ls_restrained_S_all 1.056
_refine_ls_R_factor_all 0.1613
_refine_ls_R_factor_gt 0.0925
_refine_ls_shift/su_max 0.001
_refine_ls_shift/su_mean 0.000
_refine_ls_structure_factor_coef Fsqd
_refine_ls_weighting_details 'w=1/[\s^2^(Fo^2^)+(0.1063P)^2^+27.8117P] where P=(Fo^2^+2Fc^2^)/3'
_refine_ls_weighting_scheme calc
_refine_ls_wR_factor_gt 0.2138
_refine_ls_wR_factor_ref 0.2539
_reflns_Friedel_coverage 0.000
_reflns_number_gt 2535
_reflns_number_total 4519
_reflns_threshold_expression 'I > 2\s(I)'
_cod_data_source_file d1ce00345c2.cif
_cod_data_source_block 6
_cod_depositor_comments 'Adding full bibliography for 7242810--7242815.cif.'
_cod_database_code 7242812
_shelx_shelxl_version_number 2018/3
_shelx_space_group_comment
;
The symmetry employed for this shelxl refinement is uniquely defined
by the following loop, which should always be used as a source of
symmetry information in preference to the above space-group names.
They are only intended as comments.
;
_olex2_refinement_description
;
1. Fixed Uiso
 At 1.2 times of:
  All C(H) groups, All C(H,H) groups, All N(H) groups
 At 1.5 times of:
  All O(H,H) groups
2. Restrained distances
 H2-H9A
 2.1 with sigma of 0.001
 C8-C7 \\sim C8A-C7
 with sigma of 0.02
 C18-C13A \\sim C18-C13
 with sigma of 0.02
3. Uiso/Uaniso restraints and constraints
Uanis(C16A) \\sim Ueq, Uanis(C10) \\sim Ueq, Uanis(C9) \\sim Ueq, Uanis(C9A)
\\sim Ueq: with sigma of 0.01 and sigma for terminal atoms of 0.02
Uanis(C15) \\sim Ueq, Uanis(C12A) \\sim Ueq, Uanis(C12) \\sim Ueq, Uanis(C11)
\\sim Ueq, Uanis(C14) \\sim Ueq: with sigma of 0.01 and sigma for terminal
atoms of 0.02
4. Rigid body (RIGU) restrains
 C8, C9, C10, C11, C12, C13, C14, C15, C16, C17, C18, C7
 with sigma for 1-2 distances of 0.001 and sigma for 1-3 distances of 0.002
 C8A, C9A, C10A, C11A, C12A, C13A, C14A, C15A, C16A, C17A, C18, C7
 with sigma for 1-2 distances of 0.001 and sigma for 1-3 distances of 0.002
5. Others
 Sof(C12A)=Sof(H12A)=Sof(C13A)=Sof(C14A)=Sof(H14A)=Sof(C15A)=Sof(H15A)=
 Sof(C16A)=Sof(C11A)=Sof(C10A)=Sof(H10A)=Sof(C9A)=Sof(H9A)=Sof(C8A)=Sof(C17A)=
 Sof(H17A)=1-FVAR(1)
 Sof(C8)=Sof(C9)=Sof(H9)=Sof(C10)=Sof(H10)=Sof(C11)=Sof(C12)=Sof(H12)=Sof(C13)=
 Sof(C14)=Sof(H14)=Sof(C15)=Sof(H15)=Sof(C16)=Sof(C17)=Sof(H17)=FVAR(1)
6.a Riding coordinates:
 O1W(H1WA,H1WB), N2(H2), N3(H3), C1(H1), C5(H5), C6(H6A,H6B), C19(H19A,H19B),
 C22(H22), C23(H23), C27(H27), C32(H32)
6.b Aromatic/amide H refined with riding coordinates:
 C2(H2A), C4(H4), C9(H9), C10(H10), C12(H12), C14(H14), C15(H15), C17(H17),
 C21(H21), C24(H24), C12A(H12A), C14A(H14A), C15A(H15A), C10A(H10A), C9A(H9A),
 C17A(H17A)
6.c Naphthalene refined as free rotating group:
 C12A(C13A,C14A,C15A,C16A,C11A,C10A,C9A,C8A,C17A)
;
_olex2_submission_special_instructions 'No special instructions were received'

loop_
_space_group_symop_operation_xyz
'x, y, z'
'-x, y, -z+1/2'
'x+1/2, y+1/2, z'
'-x+1/2, y+1/2, -z+1/2'
'-x, -y, -z'
'x, -y, z-1/2'
'-x+1/2, -y+1/2, -z'
'x+1/2, -y+1/2, z-1/2'

loop_
_atom_site_label
_atom_site_type_symbol
_atom_site_fract_x
_atom_site_fract_y
_atom_site_fract_z
_atom_site_U_iso_or_equiv
_atom_site_adp_type
_atom_site_occupancy
_atom_site_site_symmetry_order
_atom_site_calc_flag
_atom_site_refinement_flags_posn
_atom_site_refinement_flags_adp
_atom_site_refinement_flags_occupancy
_atom_site_disorder_assembly
_atom_site_disorder_group
Co1 Co 0.51207(3) 0.27163(11) 0.98599(6) 0.0309(3) Uani 1 1 d . . . . .
O1 O 0.48594(18) 0.1316(6) 1.0667(3) 0.0374(14) Uani 1 1 d . . . . .
O1W O 0.55062(19) 0.1224(6) 0.9420(3) 0.0465(15) Uani 1 1 d . . . . .
H1WA H 0.542394 0.042210 0.934999 0.070 Uiso 1 1 d R . . . .
H1WB H 0.579044 0.129270 0.933589 0.070 Uiso 1 1 d R . . . .
O2 O 0.4184(2) 0.1529(7) 1.1192(3) 0.0515(17) Uani 1 1 d . . . . .
O3 O 0.47231(18) 0.5981(6) 1.1044(3) 0.0341(13) Uani 1 1 d . . . . .
O4 O 0.46981(18) 0.4041(6) 1.0417(3) 0.0370(13) Uani 1 1 d . . . . .
O11 O 0.2289(2) 0.8090(8) 0.2854(5) 0.077(2) Uani 1 1 d . . . . .
O12 O 0.3629(2) 0.1859(9) 0.6108(4) 0.078(2) Uani 1 1 d . . . . .
N1 N 0.0698(2) 0.8170(7) 0.0716(4) 0.0376(17) Uani 1 1 d . . . . .
N2 N 0.1629(2) 0.7917(8) 0.3415(4) 0.0458(19) Uani 1 1 d . . . . .
H2 H 0.146813 0.746273 0.371280 0.055 Uiso 1 1 d DR . . . .
N3 N 0.3128(2) 0.1801(8) 0.7020(4) 0.0472(19) Uani 1 1 d . . . . .
H3 H 0.288008 0.212183 0.719205 0.057 Uiso 1 1 d R . . . .
N4 N 0.4526(2) 0.2141(7) 0.9051(4) 0.0398(17) Uani 1 1 d . . . . .
C1 C 0.0877(3) 0.7180(9) 0.1174(5) 0.045(2) Uani 1 1 d . . . . .
H1 H 0.082864 0.631334 0.100499 0.054 Uiso 1 1 d R . . . .
C2 C 0.1120(3) 0.7415(9) 0.1899(5) 0.051(2) Uani 1 1 d . . . . .
H2A H 0.123455 0.670737 0.220591 0.061 Uiso 1 1 calc R . . . .
C3 C 0.1192(3) 0.8662(9) 0.2164(4) 0.039(2) Uani 1 1 d . . . . .
C4 C 0.1026(3) 0.9670(9) 0.1684(5) 0.041(2) Uani 1 1 d . . . . .
H4 H 0.107571 1.054217 0.184188 0.050 Uiso 1 1 calc R . . . .
C5 C 0.0784(3) 0.9395(8) 0.0957(5) 0.0365(19) Uani 1 1 d . . . . .
H5 H 0.067691 1.009421 0.063428 0.044 Uiso 1 1 d R . . . .
C6 C 0.1416(3) 0.8992(10) 0.2975(5) 0.049(2) Uani 1 1 d . . . . .
H6A H 0.165444 0.966016 0.291711 0.058 Uiso 1 1 d R . . . .
H6B H 0.118634 0.937546 0.328171 0.058 Uiso 1 1 d R . . . .
C7 C 0.2061(3) 0.7550(10) 0.3346(5) 0.050(2) Uani 1 1 d D U . . .
C8 C 0.2306(4) 0.6468(12) 0.3858(6) 0.048(3) Uani 0.804(9) 1 d D U . A 1
C9 C 0.2740(5) 0.617(2) 0.3696(11) 0.107(5) Uani 0.804(9) 1 d . U . A 1
H9 H 0.285373 0.647764 0.323664 0.128 Uiso 0.804(9) 1 calc R . . A 1
C10 C 0.3007(6) 0.542(2) 0.4206(11) 0.118(5) Uani 0.804(9) 1 d . U . A 1
H10 H 0.332430 0.538710 0.415986 0.142 Uiso 0.804(9) 1 calc R . . A 1
C11 C 0.2829(5) 0.4688(16) 0.4795(9) 0.072(4) Uani 0.804(9) 1 d . U . A 1
C12 C 0.3092(5) 0.3803(16) 0.5278(9) 0.082(4) Uani 0.804(9) 1 d . U . A 1
H12 H 0.339047 0.360854 0.515194 0.098 Uiso 0.804(9) 1 calc R . . A 1
C13 C 0.2944(4) 0.3221(11) 0.5904(6) 0.045(2) Uani 0.804(9) 1 d D U . A 1
C14 C 0.2497(5) 0.3522(16) 0.6053(9) 0.079(4) Uani 0.804(9) 1 d . U . A 1
H14 H 0.237524 0.312573 0.648190 0.095 Uiso 0.804(9) 1 calc R . . A 1
C15 C 0.2230(5) 0.4368(17) 0.5603(9) 0.088(4) Uani 0.804(9) 1 d . U . A 1
H15 H 0.192847 0.452310 0.572788 0.105 Uiso 0.804(9) 1 calc R . . A 1
C16 C 0.2389(4) 0.5030(13) 0.4948(6) 0.047(3) Uani 0.804(9) 1 d . U . A 1
C17 C 0.2132(4) 0.5944(13) 0.4468(7) 0.054(3) Uani 0.804(9) 1 d . U . A 1
H17 H 0.183519 0.617958 0.458497 0.065 Uiso 0.804(9) 1 calc R . . A 1
C18 C 0.3271(3) 0.2244(10) 0.6355(6) 0.051(2) Uani 1 1 d D U . . .
C19 C 0.3388(3) 0.0747(9) 0.7457(5) 0.046(2) Uani 1 1 d . . . . .
H19A H 0.350806 0.015364 0.708255 0.055 Uiso 1 1 d R . . . .
H19B H 0.317746 0.024024 0.775875 0.055 Uiso 1 1 d R . . . .
C20 C 0.3784(3) 0.1266(9) 0.8007(5) 0.041(2) Uani 1 1 d . . . . .
C21 C 0.3724(3) 0.1620(12) 0.8757(5) 0.063(3) Uani 1 1 d . . . . .
H21 H 0.343171 0.157037 0.893975 0.076 Uiso 1 1 calc R . . . .
C22 C 0.4102(3) 0.2059(11) 0.9258(5) 0.053(3) Uani 1 1 d . . . . .
H22 H 0.405183 0.223962 0.977741 0.064 Uiso 1 1 d R . . . .
C23 C 0.4584(3) 0.1788(11) 0.8315(5) 0.054(3) Uani 1 1 d . . . . .
H23 H 0.487874 0.188433 0.814499 0.064 Uiso 1 1 d R . . . .
C24 C 0.4229(3) 0.1371(11) 0.7791(5) 0.053(3) Uani 1 1 d . . . . .
H24 H 0.428935 0.115437 0.727888 0.064 Uiso 1 1 calc R . . . .
C25 C 0.4602(3) 0.1787(8) 1.1158(4) 0.0346(19) Uani 1 1 d . . . . .
C26 C 0.4826(3) 0.2650(8) 1.1829(4) 0.0307(18) Uani 1 1 d . . . . .
C27 C 0.500000 0.1981(11) 1.250000 0.036(3) Uani 1 2 d S T P . .
H27 H 0.500000 0.106227 1.250000 0.043 Uiso 1 2 d RS T P . .
C30 C 0.4744(2) 0.4755(9) 1.1037(4) 0.0287(17) Uani 1 1 d . . . . .
C31 C 0.4846(2) 0.4005(8) 1.1806(4) 0.0306(18) Uani 1 1 d . . . . .
C32 C 0.500000 0.4709(11) 1.250000 0.029(2) Uani 1 2 d S T P . .
H32 H 0.500000 0.562804 1.250000 0.035 Uiso 1 2 d RS T P . .
C12A C 0.2684(6) 0.3619(19) 0.5730(13) 0.054(7) Uani 0.196(9) 1 d . U . A 2
H12A H 0.248643 0.311352 0.600995 0.065 Uiso 0.196(9) 1 calc R . . A 2
C13A C 0.3160(6) 0.344(2) 0.5850(14) 0.058(12) Uani 0.196(9) 1 d DG U . A 2
C14A C 0.3455(6) 0.419(2) 0.5431(14) 0.048(9) Uani 0.196(9) 1 d G U . A 2
H14A H 0.377373 0.407118 0.551202 0.057 Uiso 0.196(9) 1 calc R . . A 2
C15A C 0.3273(5) 0.513(2) 0.4891(13) 0.073(16) Uani 0.196(9) 1 d G U . A 2
H15A H 0.347003 0.563381 0.461093 0.088 Uiso 0.196(9) 1 calc R . . A 2
C16A C 0.2796(5) 0.5310(16) 0.4771(9) 0.037(6) Uani 0.196(9) 1 d G U . A 2
C11A C 0.2502(5) 0.4555(13) 0.5190(9) 0.043(10) Uani 0.196(9) 1 d G U . A 2
C10A C 0.2025(5) 0.4736(16) 0.5069(12) 0.052(11) Uani 0.196(9) 1 d G U . A 2
H10A H 0.182785 0.423094 0.534932 0.063 Uiso 0.196(9) 1 calc R . . A 2
C9A C 0.1843(6) 0.5672(17) 0.4529(13) 0.044(6) Uani 0.196(9) 1 d G U . A 2
H9A H 0.152413 0.579356 0.444824 0.053 Uiso 0.196(9) 1 calc DR . . A 2
C8A C 0.2138(6) 0.643(2) 0.4110(14) 0.055(13) Uani 0.196(9) 1 d DG U . A 2
C17A C 0.2614(6) 0.625(2) 0.4231(13) 0.049(10) Uani 0.196(9) 1 d G U . A 2
H17A H 0.281141 0.675129 0.395026 0.058 Uiso 0.196(9) 1 calc R . . A 2

loop_
_atom_site_aniso_label
_atom_site_aniso_U_11
_atom_site_aniso_U_22
_atom_site_aniso_U_33
_atom_site_aniso_U_23
_atom_site_aniso_U_13
_atom_site_aniso_U_12
Co1 0.0348(6) 0.0353(6) 0.0217(5) -0.0007(5) -0.0023(4) 0.0006(5)
O1 0.043(3) 0.048(4) 0.020(3) -0.004(2) 0.000(2) -0.001(3)
O1W 0.048(3) 0.038(4) 0.054(4) -0.007(3) 0.004(3) 0.001(3)
O2 0.040(3) 0.071(5) 0.044(4) -0.016(3) 0.007(3) -0.018(3)
O3 0.044(3) 0.037(4) 0.022(3) 0.004(2) 0.001(2) 0.003(3)
O4 0.041(3) 0.049(4) 0.019(3) 0.000(2) -0.005(2) 0.002(3)
O11 0.047(4) 0.097(6) 0.088(5) 0.021(5) 0.013(4) 0.000(4)
O12 0.055(4) 0.103(7) 0.079(5) 0.019(5) 0.017(4) 0.018(4)
N1 0.035(4) 0.040(4) 0.037(4) 0.004(3) 0.001(3) 0.006(3)
N2 0.038(4) 0.068(6) 0.029(4) 0.004(4) -0.011(3) -0.007(4)
N3 0.042(4) 0.054(5) 0.043(4) 0.003(4) -0.011(3) 0.008(4)
N4 0.043(4) 0.052(5) 0.024(3) 0.002(3) -0.001(3) -0.003(4)
C1 0.054(5) 0.032(5) 0.045(5) -0.004(4) -0.015(4) 0.009(4)
C2 0.063(6) 0.046(6) 0.040(5) 0.005(4) -0.015(4) 0.014(5)
C3 0.041(5) 0.043(6) 0.031(4) 0.007(4) -0.005(4) 0.007(4)
C4 0.047(5) 0.039(5) 0.036(4) -0.001(4) -0.005(4) 0.000(4)
C5 0.041(5) 0.030(5) 0.036(4) 0.006(4) -0.007(4) 0.005(4)
C6 0.050(5) 0.060(6) 0.032(4) -0.003(4) -0.017(4) 0.003(5)
C7 0.043(5) 0.063(6) 0.043(5) 0.004(4) -0.012(4) -0.011(4)
C8 0.038(4) 0.066(7) 0.038(5) 0.003(4) -0.009(4) -0.010(4)
C9 0.070(5) 0.135(9) 0.121(8) 0.068(7) 0.042(5) 0.033(5)
C10 0.085(6) 0.146(9) 0.130(8) 0.080(7) 0.045(5) 0.042(6)
C11 0.053(4) 0.086(7) 0.078(6) 0.029(5) 0.015(4) 0.021(4)
C12 0.064(6) 0.098(8) 0.086(6) 0.041(5) 0.019(5) 0.027(5)
C13 0.049(4) 0.042(6) 0.042(5) -0.007(4) -0.009(3) -0.005(4)
C14 0.070(5) 0.096(8) 0.073(7) 0.032(5) 0.020(4) 0.026(5)
C15 0.080(6) 0.110(8) 0.078(6) 0.042(6) 0.032(5) 0.039(5)
C16 0.047(4) 0.058(7) 0.036(5) -0.002(4) -0.002(4) 0.008(4)
C17 0.045(5) 0.072(8) 0.046(5) 0.013(5) 0.003(4) 0.010(5)
C18 0.049(5) 0.051(5) 0.050(5) 0.001(4) -0.006(4) -0.002(4)
C19 0.051(5) 0.043(6) 0.041(5) 0.001(4) -0.014(4) -0.005(4)
C20 0.040(5) 0.048(6) 0.032(4) 0.004(4) -0.010(4) 0.002(4)
C21 0.035(5) 0.108(9) 0.046(6) -0.010(6) -0.002(4) -0.013(5)
C22 0.048(5) 0.083(8) 0.027(4) -0.009(5) -0.002(4) -0.006(5)
C23 0.040(5) 0.092(8) 0.029(5) -0.014(5) 0.002(4) -0.002(5)
C24 0.040(5) 0.084(8) 0.034(5) -0.012(5) -0.006(4) 0.007(5)
C25 0.044(5) 0.037(5) 0.022(4) -0.001(3) 0.002(4) -0.002(4)
C26 0.034(4) 0.040(5) 0.019(3) 0.003(3) 0.005(3) -0.007(4)
C27 0.058(7) 0.032(7) 0.017(5) 0.000 0.002(5) 0.000
C30 0.027(4) 0.041(5) 0.018(4) 0.005(3) 0.000(3) -0.002(4)
C31 0.029(4) 0.042(5) 0.021(4) 0.000(3) 0.000(3) 0.007(4)
C32 0.040(6) 0.034(6) 0.013(5) 0.000 -0.001(4) 0.000
C12A 0.049(8) 0.057(10) 0.056(11) 0.009(8) 0.007(7) 0.005(6)
C13A 0.049(8) 0.061(15) 0.06(2) 0.013(17) 0.006(8) 0.006(7)
C14A 0.044(9) 0.063(18) 0.033(17) 0.000(13) -0.009(11) -0.005(10)
C15A 0.037(7) 0.11(3) 0.07(3) 0.04(2) 0.008(8) 0.008(8)
C16A 0.037(7) 0.042(10) 0.031(10) -0.008(7) 0.005(6) 0.002(6)
C11A 0.039(7) 0.048(15) 0.044(16) 0.000(14) 0.011(8) 0.004(7)
C10A 0.039(7) 0.064(18) 0.056(18) 0.011(16) 0.012(8) 0.006(8)
C9A 0.045(8) 0.046(10) 0.042(10) -0.007(7) 0.003(7) 0.001(7)
C8A 0.043(8) 0.07(2) 0.05(2) 0.012(19) -0.002(9) 0.000(9)
C17A 0.043(8) 0.056(16) 0.046(17) 0.004(14) -0.002(10) 0.000(10)

loop_
_atom_type_symbol
_atom_type_description
_atom_type_scat_dispersion_real
_atom_type_scat_dispersion_imag
_atom_type_scat_source
C C 0.0033 0.0016 'International Tables Vol C Tables 4.2.6.8 and 6.1.1.4'
H H 0.0000 0.0000 'International Tables Vol C Tables 4.2.6.8 and 6.1.1.4'
Co Co 0.3494 0.9721 'International Tables Vol C Tables 4.2.6.8 and 6.1.1.4'
N N 0.0061 0.0033 'International Tables Vol C Tables 4.2.6.8 and 6.1.1.4'
O O 0.0106 0.0060 'International Tables Vol C Tables 4.2.6.8 and 6.1.1.4'

loop_
_geom_angle_atom_site_label_1
_geom_angle_atom_site_label_2
_geom_angle_atom_site_label_3
_geom_angle
_geom_angle_site_symmetry_1
_geom_angle_site_symmetry_3
_geom_angle_publ_flag
O1 Co1 N1 90.3(2) . 3_546 ?
O1 Co1 N4 85.7(2) . . ?
O1W Co1 O1 89.1(2) . . ?
O1W Co1 O3 91.9(2) . 5_667 ?
O1W Co1 O4 172.0(2) . . ?
O1W Co1 N1 89.3(2) . 3_546 ?
O1W Co1 N4 89.9(3) . . ?
O3 Co1 O1 170.8(2) 5_667 . ?
O3 Co1 N1 98.9(2) 5_667 3_546 ?
O3 Co1 N4 85.1(2) 5_667 . ?
O4 Co1 O1 83.0(2) . . ?
O4 Co1 O3 96.0(2) . 5_667 ?
O4 Co1 N1 90.4(2) . 3_546 ?
O4 Co1 N4 89.8(2) . . ?
N1 Co1 N4 175.9(3) 3_546 . ?
C25 O1 Co1 115.9(5) . . ?
Co1 O1W H1WA 126.6 . . ?
Co1 O1W H1WB 124.5 . . ?
H1WA O1W H1WB 108.5 . . ?
C30 O3 Co1 127.1(5) . 5_667 ?
C30 O4 Co1 135.6(5) . . ?
C1 N1 Co1 117.8(6) . 3_454 ?
C5 N1 Co1 121.4(5) . 3_454 ?
C5 N1 C1 117.7(7) . . ?
C6 N2 H2 119.2 . . ?
C7 N2 H2 118.3 . . ?
C7 N2 C6 122.3(8) . . ?
C18 N3 H3 119.8 . . ?
C18 N3 C19 119.8(8) . . ?
C19 N3 H3 120.4 . . ?
C22 N4 Co1 123.5(5) . . ?
C22 N4 C23 115.9(7) . . ?
C23 N4 Co1 120.5(6) . . ?
N1 C1 H1 118.9 . . ?
N1 C1 C2 121.8(8) . . ?
C2 C1 H1 119.3 . . ?
C1 C2 H2A 119.7 . . ?
C3 C2 C1 120.6(8) . . ?
C3 C2 H2A 119.7 . . ?
C2 C3 C4 117.5(8) . . ?
C2 C3 C6 123.6(8) . . ?
C4 C3 C6 118.7(8) . . ?
C3 C4 H4 119.9 . . ?
C3 C4 C5 120.2(8) . . ?
C5 C4 H4 119.9 . . ?
N1 C5 C4 121.9(8) . . ?
N1 C5 H5 119.0 . . ?
C4 C5 H5 119.1 . . ?
N2 C6 C3 116.2(8) . . ?
N2 C6 H6A 107.7 . . ?
N2 C6 H6B 108.0 . . ?
C3 C6 H6A 108.1 . . ?
C3 C6 H6B 108.8 . . ?
H6A C6 H6B 107.8 . . ?
O11 C7 N2 120.2(9) . . ?
O11 C7 C8 116.9(9) . . ?
O11 C7 C8A 139.4(10) . . ?
N2 C7 C8 122.9(9) . . ?
N2 C7 C8A 100.2(9) . . ?
C9 C8 C7 115.9(11) . . ?
C17 C8 C7 123.3(10) . . ?
C17 C8 C9 120.4(11) . . ?
C8 C9 H9 120.4 . . ?
C10 C9 C8 119.3(14) . . ?
C10 C9 H9 120.4 . . ?
C9 C10 H10 118.7 . . ?
C9 C10 C11 122.6(15) . . ?
C11 C10 H10 118.7 . . ?
C10 C11 C12 123.5(13) . . ?
C16 C11 C10 114.8(13) . . ?
C16 C11 C12 121.2(12) . . ?
C11 C12 H12 118.0 . . ?
C13 C12 C11 124.1(12) . . ?
C13 C12 H12 118.0 . . ?
C12 C13 C14 115.5(11) . . ?
C12 C13 C18 117.4(11) . . ?
C14 C13 C18 127.0(11) . . ?
C13 C14 H14 118.7 . . ?
C15 C14 C13 122.6(13) . . ?
C15 C14 H14 118.7 . . ?
C14 C15 H15 118.7 . . ?
C14 C15 C16 122.5(13) . . ?
C16 C15 H15 118.7 . . ?
C11 C16 C15 114.1(12) . . ?
C11 C16 C17 120.7(11) . . ?
C17 C16 C15 125.2(11) . . ?
C8 C17 C16 120.5(11) . . ?
C8 C17 H17 119.8 . . ?
C16 C17 H17 119.8 . . ?
O12 C18 N3 122.1(9) . . ?
O12 C18 C13 122.8(9) . . ?
O12 C18 C13A 101.7(11) . . ?
N3 C18 C13 115.1(9) . . ?
N3 C18 C13A 134.4(13) . . ?
N3 C19 H19A 108.5 . . ?
N3 C19 H19B 109.4 . . ?
N3 C19 C20 112.8(7) . . ?
H19A C19 H19B 107.6 . . ?
C20 C19 H19A 109.0 . . ?
C20 C19 H19B 109.4 . . ?
C21 C20 C19 121.4(8) . . ?
C21 C20 C24 115.8(8) . . ?
C24 C20 C19 122.7(8) . . ?
C20 C21 H21 120.0 . . ?
C20 C21 C22 120.0(8) . . ?
C22 C21 H21 120.0 . . ?
N4 C22 C21 123.9(8) . . ?
N4 C22 H22 118.3 . . ?
C21 C22 H22 117.6 . . ?
N4 C23 H23 117.5 . . ?
N4 C23 C24 123.3(8) . . ?
C24 C23 H23 119.1 . . ?
C20 C24 H24 119.5 . . ?
C23 C24 C20 121.1(8) . . ?
C23 C24 H24 119.5 . . ?
O1 C25 C26 118.2(7) . . ?
O2 C25 O1 125.9(7) . . ?
O2 C25 C26 115.6(7) . . ?
C27 C26 C25 115.8(8) . . ?
C31 C26 C25 124.3(6) . . ?
C31 C26 C27 119.8(7) . . ?
C26 C27 C26 121.5(11) . 2_657 ?
C26 C27 H27 119.3 2_657 . ?
C26 C27 H27 119.3 . . ?
O3 C30 O4 124.9(7) . . ?
O3 C30 C31 119.7(7) . . ?
O4 C30 C31 115.3(7) . . ?
C26 C31 C30 121.1(7) . . ?
C26 C31 C32 119.3(7) . . ?
C32 C31 C30 119.4(8) . . ?
C31 C32 C31 119.7(11) 2_657 . ?
C31 C32 H32 120.2 2_657 . ?
C31 C32 H32 120.2 . . ?
C13A C12A H12A 120.0 . . ?
C13A C12A C11A 120.0 . . ?
C11A C12A H12A 120.0 . . ?
C12A C13A C18 110.4(9) . . ?
C12A C13A C14A 120.0 . . ?
C14A C13A C18 128.9(10) . . ?
C13A C14A H14A 120.0 . . ?
C15A C14A C13A 120.0 . . ?
C15A C14A H14A 120.0 . . ?
C14A C15A H15A 120.0 . . ?
C16A C15A C14A 120.0 . . ?
C16A C15A H15A 120.0 . . ?
C15A C16A C11A 120.0 . . ?
C15A C16A C17A 120.0 . . ?
C11A C16A C17A 120.0 . . ?
C16A C11A C12A 120.0 . . ?
C10A C11A C12A 120.0 . . ?
C10A C11A C16A 120.0 . . ?
C11A C10A H10A 120.0 . . ?
C11A C10A C9A 120.0 . . ?
C9A C10A H10A 120.0 . . ?
C10A C9A H9A 120.0 . . ?
C8A C9A C10A 120.0 . . ?
C8A C9A H9A 120.0 . . ?
C9A C8A C7 134.9(8) . . ?
C9A C8A C17A 120.0 . . ?
C17A C8A C7 104.9(8) . . ?
C16A C17A H17A 120.0 . . ?
C8A C17A C16A 120.0 . . ?
C8A C17A H17A 120.0 . . ?

loop_
_geom_bond_atom_site_label_1
_geom_bond_atom_site_label_2
_geom_bond_distance
_geom_bond_site_symmetry_2
_geom_bond_publ_flag
Co1 O1 2.158(5) . ?
Co1 O1W 2.058(6) . ?
Co1 O3 2.107(5) 5_667 ?
Co1 O4 2.099(5) . ?
Co1 N1 2.166(7) 3_546 ?
Co1 N4 2.185(7) . ?
O1 C25 1.263(9) . ?
O1W H1WA 0.8512 . ?
O1W H1WB 0.8517 . ?
O2 C25 1.246(9) . ?
O3 C30 1.242(9) . ?
O4 C30 1.276(9) . ?
O11 C7 1.240(11) . ?
O12 C18 1.220(11) . ?
N1 C1 1.345(10) . ?
N1 C5 1.322(10) . ?
N2 H2 0.8538 . ?
N2 C6 1.429(11) . ?
N2 C7 1.320(11) . ?
N3 H3 0.8645 . ?
N3 C18 1.318(11) . ?
N3 C19 1.467(10) . ?
N4 C22 1.313(11) . ?
N4 C23 1.328(10) . ?
C1 H1 0.9292 . ?
C1 C2 1.385(11) . ?
C2 H2A 0.9300 . ?
C2 C3 1.349(13) . ?
C3 C4 1.366(11) . ?
C3 C6 1.509(11) . ?
C4 H4 0.9300 . ?
C4 C5 1.394(11) . ?
C5 H5 0.9317 . ?
C6 H6A 0.9770 . ?
C6 H6B 0.9647 . ?
C7 C8 1.532(14) . ?
C7 C8A 1.726(12) . ?
C8 C9 1.347(17) . ?
C8 C17 1.308(15) . ?
C9 H9 0.9300 . ?
C9 C10 1.34(2) . ?
C10 H10 0.9300 . ?
C10 C11 1.381(19) . ?
C11 C12 1.395(18) . ?
C11 C16 1.370(16) . ?
C12 H12 0.9300 . ?
C12 C13 1.324(17) . ?
C13 C14 1.375(17) . ?
C13 C18 1.528(14) . ?
C14 H14 0.9300 . ?
C14 C15 1.347(18) . ?
C15 H15 0.9300 . ?
C15 C16 1.414(17) . ?
C16 C17 1.404(16) . ?
C17 H17 0.9300 . ?
C18 C13A 1.500(16) . ?
C19 H19A 0.9632 . ?
C19 H19B 0.9774 . ?
C19 C20 1.510(11) . ?
C20 C21 1.354(12) . ?
C20 C24 1.377(11) . ?
C21 H21 0.9300 . ?
C21 C22 1.397(12) . ?
C22 H22 0.9275 . ?
C23 H23 0.9321 . ?
C23 C24 1.365(12) . ?
C24 H24 0.9300 . ?
C25 C26 1.533(10) . ?
C26 C27 1.383(9) . ?
C26 C31 1.373(11) . ?
C27 H27 0.9296 . ?
C30 C31 1.519(10) . ?
C31 C32 1.416(9) . ?
C32 H32 0.9298 . ?
C12A H12A 0.9300 . ?
C12A C13A 1.3900 . ?
C12A C11A 1.3900 . ?
C13A C14A 1.3900 . ?
C14A H14A 0.9300 . ?
C14A C15A 1.3900 . ?
C15A H15A 0.9300 . ?
C15A C16A 1.3900 . ?
C16A C11A 1.3900 . ?
C16A C17A 1.3900 . ?
C11A C10A 1.3900 . ?
C10A H10A 0.9300 . ?
C10A C9A 1.3900 . ?
C9A H9A 0.9300 . ?
C9A C8A 1.3900 . ?
C8A C17A 1.3900 . ?
C17A H17A 0.9300 . ?

loop_
_geom_hbond_atom_site_label_D
_geom_hbond_atom_site_label_H
_geom_hbond_atom_site_label_A
_geom_hbond_distance_DH
_geom_hbond_distance_HA
_geom_hbond_distance_DA
_geom_hbond_angle_DHA
_geom_hbond_site_symmetry_A
_geom_hbond_publ_flag
O1W H1WA O1 0.85 1.94 2.779(8) 168.3 5_657 yes
O1W H1WB O12 0.85 1.99 2.812(9) 162.0 2_656 yes
N2 H2 O2 0.85 2.13 2.874(9) 145.0 4_556 yes

loop_
_geom_torsion_atom_site_label_1
_geom_torsion_atom_site_label_2
_geom_torsion_atom_site_label_3
_geom_torsion_atom_site_label_4
_geom_torsion
_geom_torsion_site_symmetry_1
_geom_torsion_site_symmetry_2
_geom_torsion_site_symmetry_3
_geom_torsion_site_symmetry_4
_geom_torsion_publ_flag
Co1 O1 C25 O2 115.2(8) . . . . ?
Co1 O1 C25 C26 -71.3(8) . . . . ?
Co1 O3 C30 O4 -26.9(11) 5_667 . . . ?
Co1 O3 C30 C31 150.9(5) 5_667 . . . ?
Co1 O4 C30 O3 117.3(8) . . . . ?
Co1 O4 C30 C31 -60.6(9) . . . . ?
Co1 N1 C1 C2 -156.5(7) 3_454 . . . ?
Co1 N1 C5 C4 155.6(6) 3_454 . . . ?
Co1 N4 C22 C21 -176.2(8) . . . . ?
Co1 N4 C23 C24 177.5(8) . . . . ?
O1 C25 C26 C27 -87.4(8) . . . . ?
O1 C25 C26 C31 95.0(10) . . . . ?
O2 C25 C26 C27 86.8(9) . . . . ?
O2 C25 C26 C31 -90.8(9) . . . . ?
O3 C30 C31 C26 173.5(7) . . . . ?
O3 C30 C31 C32 -11.5(10) . . . . ?
O4 C30 C31 C26 -8.5(10) . . . . ?
O4 C30 C31 C32 166.5(6) . . . . ?
O11 C7 C8 C9 -2.9(17) . . . . ?
O11 C7 C8 C17 170.4(11) . . . . ?
O11 C7 C8A C9A -163.8(14) . . . . ?
O11 C7 C8A C17A 10(2) . . . . ?
O12 C18 C13A C12A 149.0(9) . . . . ?
O12 C18 C13A C14A -21.0(19) . . . . ?
N1 C1 C2 C3 -1.2(14) . . . . ?
N2 C7 C8 C9 177.4(13) . . . . ?
N2 C7 C8 C17 -9.3(17) . . . . ?
N2 C7 C8A C9A 22(2) . . . . ?
N2 C7 C8A C17A -164.2(8) . . . . ?
N3 C18 C13A C12A -47.2(19) . . . . ?
N3 C18 C13A C14A 142.8(14) . . . . ?
N3 C19 C20 C21 88.6(11) . . . . ?
N3 C19 C20 C24 -93.6(11) . . . . ?
N4 C23 C24 C20 -1.4(17) . . . . ?
C1 N1 C5 C4 -4.2(12) . . . . ?
C1 C2 C3 C4 -1.6(13) . . . . ?
C1 C2 C3 C6 174.6(8) . . . . ?
C2 C3 C4 C5 1.5(12) . . . . ?
C2 C3 C6 N2 10.8(13) . . . . ?
C3 C4 C5 N1 1.5(12) . . . . ?
C4 C3 C6 N2 -173.1(8) . . . . ?
C5 N1 C1 C2 4.1(12) . . . . ?
C6 N2 C7 O11 -4.4(13) . . . . ?
C6 N2 C7 C8 175.3(9) . . . . ?
C6 N2 C7 C8A 171.2(12) . . . . ?
C6 C3 C4 C5 -174.9(7) . . . . ?
C7 N2 C6 C3 86.6(10) . . . . ?
C7 C8 C9 C10 167.7(18) . . . . ?
C7 C8 C17 C16 -175.1(11) . . . . ?
C7 C8A C17A C16A -174.9(17) . . . . ?
C8 C9 C10 C11 15(3) . . . . ?
C9 C8 C17 C16 -2(2) . . . . ?
C9 C10 C11 C12 173(2) . . . . ?
C9 C10 C11 C16 -15(3) . . . . ?
C10 C11 C12 C13 171.3(18) . . . . ?
C10 C11 C16 C15 -174.0(17) . . . . ?
C10 C11 C16 C17 7(2) . . . . ?
C11 C12 C13 C14 1(2) . . . . ?
C11 C12 C13 C18 178.2(15) . . . . ?
C11 C16 C17 C8 1(2) . . . . ?
C12 C11 C16 C15 -3(2) . . . . ?
C12 C11 C16 C17 178.6(15) . . . . ?
C12 C13 C14 C15 -1(2) . . . . ?
C12 C13 C18 O12 -9.6(17) . . . . ?
C12 C13 C18 N3 173.0(12) . . . . ?
C13 C14 C15 C16 -1(3) . . . . ?
C14 C13 C18 O12 166.8(13) . . . . ?
C14 C13 C18 N3 -10.6(17) . . . . ?
C14 C15 C16 C11 3(2) . . . . ?
C14 C15 C16 C17 -178.4(15) . . . . ?
C15 C16 C17 C8 -177.6(14) . . . . ?
C16 C11 C12 C13 1(3) . . . . ?
C17 C8 C9 C10 -6(3) . . . . ?
C18 N3 C19 C20 85.9(10) . . . . ?
C18 C13 C14 C15 -177.6(14) . . . . ?
C18 C13A C14A C15A 169(2) . . . . ?
C19 N3 C18 O12 -4.4(14) . . . . ?
C19 N3 C18 C13 173.1(8) . . . . ?
C19 N3 C18 C13A -165.6(15) . . . . ?
C19 C20 C21 C22 178.1(9) . . . . ?
C19 C20 C24 C23 -177.0(9) . . . . ?
C20 C21 C22 N4 -1.0(18) . . . . ?
C21 C20 C24 C23 1.0(15) . . . . ?
C22 N4 C23 C24 0.5(15) . . . . ?
C23 N4 C22 C21 0.7(15) . . . . ?
C24 C20 C21 C22 0.1(16) . . . . ?
C25 C26 C27 C26 -174.3(7) . . . 2_657 ?
C25 C26 C31 C30 -14.1(11) . . . . ?
C25 C26 C31 C32 170.9(6) . . . . ?
C26 C31 C32 C31 3.3(5) . . . 2_657 ?
C27 C26 C31 C30 168.4(5) . . . . ?
C27 C26 C31 C32 -6.7(10) . . . . ?
C30 C31 C32 C31 -171.8(7) . . . 2_657 ?
C31 C26 C27 C26 3.4(5) . . . 2_657 ?
C12A C13A C14A C15A 0.0 . . . . ?
C12A C11A C10A C9A 180.0 . . . . ?
C13A C12A C11A C16A 0.0 . . . . ?
C13A C12A C11A C10A 180.0 . . . . ?
C13A C14A C15A C16A 0.0 . . . . ?
C14A C15A C16A C11A 0.0 . . . . ?
C14A C15A C16A C17A 180.0 . . . . ?
C15A C16A C11A C12A 0.0 . . . . ?
C15A C16A C11A C10A 180.0 . . . . ?
C15A C16A C17A C8A 180.0 . . . . ?
C16A C11A C10A C9A 0.0 . . . . ?
C11A C12A C13A C18 -171.0(19) . . . . ?
C11A C12A C13A C14A 0.0 . . . . ?
C11A C16A C17A C8A 0.0 . . . . ?
C11A C10A C9A C8A 0.0 . . . . ?
C10A C9A C8A C7 173(2) . . . . ?
C10A C9A C8A C17A 0.0 . . . . ?
C9A C8A C17A C16A 0.0 . . . . ?
C17A C16A C11A C12A 180.0 . . . . ?
C17A C16A C11A C10A 0.0 . . . . ?
